data_2013810
loop_
_publ_author_name
'Juarez-Arellano, Erick A.'
'Rosales, Ivonne'
'Oliver, Alicia'
'Ruvalcaba, Jose Luis'
'Carbonio, Raul E.'
'Bucio, Lauro'
'Orozco, Eligio'

_publ_section_title
;
 In~1.06~Ho~0.94~Ge~2~O~7~: a thortveitite-type compound
;
_journal_issue 2
_journal_name_full 'Acta Crystallographica Section C'
_journal_page_first i14
_journal_page_last i16
_journal_paper_doi 10.1107/S0108270103029056
_journal_volume 60
_journal_year 2004
_chemical_formula_iupac 'In1.06 Ho0.94 Ge2 O7'
_chemical_formula_moiety 'Ge2 Ho1 In1 O7'
_chemical_formula_structural 'In1 Ho1 Ge2 O7'
_chemical_formula_sum 'Ge2 Ho In O7'
_chemical_formula_weight 536.97
_chemical_name_systematic
;
indium holmiuium digermanate
;
_space_group_IT_number 15
_symmetry_cell_setting monoclinic
_symmetry_space_group_name_Hall '-C 2yc'
_symmetry_space_group_name_H-M 'C 1 2/c 1'
_cell_angle_alpha 90
_cell_angle_beta 101.7890(10)
_cell_angle_gamma 90
_cell_formula_units_Z 4
_cell_length_a 6.8348(2)
_cell_length_b 8.8863(3)
_cell_length_c 9.8177(3)
_cell_measurement_temperature 295
_cell_volume 583.71(3)
_computing_cell_refinement 'DICVOL91 (Boultif & Lou\"er, 1991)'
_computing_data_collection 'DIFFRAC/AT (Siemens, 1993)'
_computing_data_reduction 'Please provide missing details'
_computing_molecular_graphics 'ATOMS (Dowty, 1994)'
_computing_structure_refinement 'FULLPROF (Rodr\'iguez-Carvajal, 1990)'
_computing_structure_solution 'Please provide missing details'
_diffrn_ambient_temperature 295
_diffrn_measurement_device_type 'Siemens D5000'
_diffrn_radiation_monochromator graphite
_exptl_absorpt_coefficient_mu 67.299
_exptl_absorpt_correction_type none
_exptl_crystal_density_diffrn 6.110(2)
_exptl_crystal_density_meas ?
_exptl_crystal_density_method 'not measured'
_exptl_crystal_F_000 944.0
_refine_ls_extinction_method none
_refine_ls_goodness_of_fit_all 1.43
_refine_ls_hydrogen_treatment none
_refine_ls_matrix_type fullcycle
_refine_ls_number_parameters 34
_refine_ls_shift/su_max 0.01
_refine_ls_structure_factor_coef Inet
_refine_ls_weighting_scheme sigma
_cod_data_source_file iz1037.cif
_cod_data_source_block I
_cod_depositor_comments
;
The following automatic conversions were performed:

'_exptl_crystal_density_meas' value 'not measured' was changed to '?'
- the value is perceived as not measured.

Automatic conversion script
Id: cif_fix_values 3008 2015-01-20 13:52:24Z robertas 
;
_cod_original_sg_symbol_H-M 'C 2/c'
_cod_original_formula_sum 'Ge2 Ho1 In1 O7'
_cod_database_code 2013810

loop_
_symmetry_equiv_pos_site_id
_symmetry_equiv_pos_as_xyz
1 x,y,z
2 -x,y,-z+1/2
3 -x,-y,-z
4 x,-y,z+1/2
5 x+1/2,y+1/2,z
6 -x+1/2,y+1/2,-z+1/2
7 -x+1/2,-y+1/2,-z
8 x+1/2,-y+1/2,z+1/2

loop_
_atom_site_aniso_label
_atom_site_aniso_U_11
_atom_site_aniso_U_22
_atom_site_aniso_U_33
_atom_site_aniso_U_12
_atom_site_aniso_U_13
_atom_site_aniso_U_23
_atom_site_aniso_type_symbol
? ? ? ? ? ? ? ?

loop_
_atom_site_label
_atom_site_fract_x
_atom_site_fract_y
_atom_site_fract_z
_atom_site_U_iso_or_equiv
_atom_site_occupancy
In 0.0055(7) 0.30440(10) 0.4984(5) 0.0110(6) 0.5
Ho 0.0055(7) 0.30440(10) 0.4984(5) 0.0110(6) 0.5
Ge 0.2284(3) 0.0030(10) 0.2050(2) 0.0052(8) 1.0
O1 0.00000 0.025(3) 0.25 0.014(2) 1.0
O2 0.3790(10) -0.017(3) 0.3557(9) 0.014(2) 1.0
O3 0.245(4) 0.175(3) 0.112(2) 0.014(2) 1.0
O4 0.239(4) -0.144(2) 0.119(2) 0.014(2) 1.0

loop_
_atom_type_symbol
_atom_type_description
_atom_type_scat_dispersion_real
_atom_type_scat_dispersion_imag
_atom_type_scat_source
In In -0.1260 5.0450 'International Tables Vol C Tables 4.2.6.8 and 6.1.1.4'
Ho Ho -9.2420 11.9788 'International Tables Vol C Tables 4.2.6.8 and 6.1.1.4'
Ge Ge -1.1630 0.8860 'International Tables Vol C Tables 4.2.6.8 and 6.1.1.4'
O O 0.0470 0.0320 'International Tables Vol C Tables 4.2.6.8 and 6.1.1.4'

loop_
_diffrn_radiation_type
_diffrn_radiation_wavelength
CuK\a 1.54180

loop_
_geom_angle_atom_site_label_1
_geom_angle_atom_site_label_2
_geom_angle_atom_site_label_3
_geom_angle_site_symmetry_1
_geom_angle_site_symmetry_3
_geom_angle
_geom_angle_publ_flag
O2 In O2 5_455 7_556 81.3(9) yes
O2 In O3 5_455 2_555 84.0(14) yes
O2 In O3 5_455 8_455 90.6(12) yes
O2 In O4 5_455 4_555 159.0(16) yes
O2 In O4 5_455 6_555 77.1(11) yes
O2 In O3 7_556 2_555 147.9(16) no
O2 In O3 7_556 8_455 80.7(11) no
O2 In O4 7_556 4_555 94.3(14) no
O2 In O4 7_556 6_555 87.2(11) no
O3 In O3 2_555 8_455 71.0(12) no
O3 In O4 2_555 4_555 108.9(15) no
O3 In O4 2_555 6_555 117.0(16) no
O3 In O4 8_455 4_555 109.1(9) no
O3 In O4 8_455 6_555 164(2) no
O4 In O4 4_555 6_555 82.2(13) no
O1 Ge O2 1_555 1_555 102.6(3) yes
O1 Ge O3 1_555 1_555 100.9(15) yes
O1 Ge O4 1_555 1_555 112.1(17) yes
O2 Ge O3 1_555 1_555 117.4(18) yes
O2 Ge O4 1_555 1_555 108.0(18) no
O3 Ge O4 1_555 1_555 114.9(10) no
Ge O1 Ge 1_555 2_555 167.0(3) yes

loop_
_geom_bond_atom_site_label_1
_geom_bond_atom_site_label_2
_geom_bond_site_symmetry_1
_geom_bond_site_symmetry_2
_geom_bond_distance
_geom_bond_publ_flag
In O2 . 5_455 2.17(2) yes
In O2 . 7_556 2.40(2) yes
In O3 . 2_555 2.16(2) yes
In O3 . 8_455 2.30(2) yes
In O4 . 4_555 2.28(2) yes
In O4 . 6_555 2.33(2) yes
Ge O1 . 1_555 1.718(4) yes
Ge O2 . 1_555 1.630(10) yes
Ge O3 . 1_555 1.79(2) yes
Ge O4 . 1_555 1.56(2) yes
